data_4330207
loop_
_publ_author_name
'Evgeny V. Tretyakov'
'Svyatoslav E. Tolstikov'
'Anastasiya O. Suvorova'
'Aleksey V. Polushkin'
'Galina V. Romanenko'
'Artem S. Bogomyakov'
'Sergey L. Veber'
'Matvey V. Fedin'
'Dmitry V. Stass'
'Edward Reijerse'
'Wolfgang Lubitz'
'Ekaterina M. Zueva'
'Victor I. Ovcharenko'

_publ_section_title
;
 Crucial Role of Paramagnetic Ligands for Magnetostructural Anomalies in
 "Breathing Crystals"
;
_journal_name_full 'Inorganic Chemistry'
_journal_page_first 9385
_journal_page_last 9394
_journal_paper_doi 10.1021/ic301149e
_journal_volume 51
_journal_year 2012
_chemical_formula_sum 'C23 H27 Cu F12 N3 O5'
_chemical_formula_weight 717.02
_chemical_name_systematic
; 
 ? 
;
_space_group_IT_number 2
_symmetry_cell_setting triclinic
_symmetry_space_group_name_Hall '-P 1'
_symmetry_space_group_name_H-M 'P -1'
_atom_sites_solution_hydrogens geom
_atom_sites_solution_primary direct
_atom_sites_solution_secondary difmap
_audit_creation_method SHELXL-97
_cell_angle_alpha 64.779(4)
_cell_angle_beta 76.161(4)
_cell_angle_gamma 88.893(4)
_cell_formula_units_Z 2
_cell_length_a 11.405(3)
_cell_length_b 11.874(3)
_cell_length_c 12.692(3)
_cell_measurement_reflns_used 2876
_cell_measurement_temperature 150(2)
_cell_measurement_theta_max 21.20
_cell_measurement_theta_min 2.25
_cell_volume 1503.1(7)
_computing_cell_refinement 'Bruker SAINT'
_computing_data_collection 'Bruker APEX2'
_computing_data_reduction 'Bruker SAINT'
_computing_molecular_graphics 'Bruker SHELXTL'
_computing_publication_material 'Bruker SHELXTL'
_computing_structure_refinement 'SHELXL-97 (Sheldrick, 1997)'
_computing_structure_solution 'SHELXS-97 (Sheldrick, 1990)'
_diffrn_ambient_temperature 150(2)
_diffrn_measured_fraction_theta_full 0.918
_diffrn_measured_fraction_theta_max 0.918
_diffrn_measurement_device_type 'Bruker APEX-II CCD'
_diffrn_measurement_method '\f and \w scans'
_diffrn_radiation_monochromator graphite
_diffrn_radiation_source 'fine-focus sealed tube'
_diffrn_radiation_type MoK\a
_diffrn_radiation_wavelength 0.71073
_diffrn_reflns_av_R_equivalents 0.0888
_diffrn_reflns_av_sigmaI/netI 0.1409
_diffrn_reflns_limit_h_max 14
_diffrn_reflns_limit_h_min -14
_diffrn_reflns_limit_k_max 15
_diffrn_reflns_limit_k_min -14
_diffrn_reflns_limit_l_max 16
_diffrn_reflns_limit_l_min -16
_diffrn_reflns_number 17761
_diffrn_reflns_theta_full 27.85
_diffrn_reflns_theta_max 27.85
_diffrn_reflns_theta_min 1.83
_diffrn_standards_number 0
_exptl_absorpt_coefficient_mu 0.838
_exptl_absorpt_correction_T_max 0.5706
_exptl_absorpt_correction_T_min 0.4559
_exptl_absorpt_correction_type multi-scan
_exptl_crystal_colour dark_red
_exptl_crystal_density_diffrn 1.584
_exptl_crystal_description plate
_exptl_crystal_F_000 726
_exptl_crystal_size_max 0.20
_exptl_crystal_size_mid 0.12
_exptl_crystal_size_min 0.01
_refine_diff_density_max 0.601
_refine_diff_density_min -0.819
_refine_diff_density_rms 0.080
_refine_ls_extinction_method none
_refine_ls_goodness_of_fit_ref 0.873
_refine_ls_hydrogen_treatment constr
_refine_ls_matrix_type full
_refine_ls_number_parameters 472
_refine_ls_number_reflns 6569
_refine_ls_number_restraints 0
_refine_ls_restrained_S_all 0.873
_refine_ls_R_factor_all 0.1394
_refine_ls_R_factor_gt 0.0532
_refine_ls_shift/su_max 0.000
_refine_ls_shift/su_mean 0.000
_refine_ls_structure_factor_coef Fsqd
_refine_ls_weighting_details 'calc w=1/[\s^2^(Fo^2^)+(0.0627P)^2^+0.0000P] where P=(Fo^2^+2Fc^2^)/3'
_refine_ls_weighting_scheme calc
_refine_ls_wR_factor_gt 0.1154
_refine_ls_wR_factor_ref 0.1428
_reflns_number_gt 3000
_reflns_number_total 6569
_reflns_threshold_expression >2sigma(I)
_cod_data_source_file ic301149e_si_002_23.cif
_cod_data_source_block 652as
_cod_original_cell_volume 1503.2(6)
_cod_database_code 4330207

loop_
_symmetry_equiv_pos_as_xyz
'x, y, z'
'-x, -y, -z'

loop_
_atom_site_label
_atom_site_type_symbol
_atom_site_fract_x
_atom_site_fract_y
_atom_site_fract_z
_atom_site_U_iso_or_equiv
_atom_site_adp_type
_atom_site_occupancy
_atom_site_symmetry_multiplicity
_atom_site_calc_flag
_atom_site_refinement_flags
_atom_site_disorder_assembly
_atom_site_disorder_group
Cu1 Cu 0.0000 0.0000 0.0000 0.0328(2) Uani 1 2 d S . .
O1 O 0.0827(3) 0.0365(3) 0.1341(3) 0.0408(8) Uani 1 1 d . . .
C1 C 0.0869(5) 0.1246(7) 0.2677(6) 0.0544(16) Uani 1 1 d . . .
F1 F 0.1613(17) 0.2285(13) 0.1801(16) 0.085(5) Uani 0.50 1 d P . .
F2 F 0.1512(19) 0.0535(17) 0.327(2) 0.110(9) Uani 0.50 1 d P . .
F3 F 0.0148(12) 0.1933(12) 0.3245(11) 0.058(3) Uani 0.50 1 d P . .
F1A F 0.0385(16) 0.183(2) 0.309(2) 0.181(11) Uani 0.50 1 d P . .
F2A F 0.1963(17) 0.161(2) 0.2118(15) 0.129(8) Uani 0.50 1 d P . .
F3A F 0.0987(17) 0.0287(19) 0.3724(14) 0.096(7) Uani 0.50 1 d P . .
C2 C 0.0180(4) 0.0686(4) 0.2084(4) 0.0377(11) Uani 1 1 d . . .
C3 C -0.1110(4) 0.0624(4) 0.2427(4) 0.0383(12) Uani 1 1 d . . .
H3A H -0.1485 0.0885 0.3028 0.046 Uiso 1 1 calc R . .
C4 C -0.1834(4) 0.0199(4) 0.1920(4) 0.0332(11) Uani 1 1 d . . .
C5 C -0.3225(4) 0.0184(5) 0.2360(5) 0.0472(13) Uani 1 1 d . . .
F4 F -0.3668(3) 0.1014(3) 0.1503(3) 0.0800(10) Uani 1 1 d . . .
F5 F -0.3573(2) 0.0411(3) 0.3323(3) 0.0660(9) Uani 1 1 d . . .
F6 F -0.3764(2) -0.0936(3) 0.2662(3) 0.0714(10) Uani 1 1 d . . .
O2 O -0.1559(2) -0.0168(3) 0.1099(2) 0.0356(8) Uani 1 1 d . . .
Cu2 Cu -0.5000 -0.5000 0.5000 0.0344(2) Uani 1 2 d S . .
O3 O -0.5995(2) -0.3576(3) 0.4605(2) 0.0343(7) Uani 1 1 d . . .
C6 C -0.6803(4) -0.1724(5) 0.4488(5) 0.0451(13) Uani 1 1 d . . .
F7 F -0.6569(3) -0.0663(3) 0.4555(3) 0.0854(11) Uani 1 1 d . . .
F8 F -0.7925(3) -0.2170(3) 0.5158(3) 0.0856(11) Uani 1 1 d . . .
F9 F -0.6832(3) -0.1414(3) 0.3359(3) 0.0677(9) Uani 1 1 d . . .
C7 C -0.5921(4) -0.2690(4) 0.4890(4) 0.0339(11) Uani 1 1 d . . .
C8 C -0.5139(4) -0.2526(4) 0.5528(4) 0.0394(12) Uani 1 1 d . . .
H8A H -0.5191 -0.1819 0.5698 0.047 Uiso 1 1 calc R . .
C9 C -0.4301(4) -0.3351(4) 0.5915(4) 0.0351(11) Uani 1 1 d . . .
C10 C -0.3445(5) -0.3065(6) 0.6570(6) 0.0506(15) Uani 1 1 d . . .
F10 F -0.380(2) -0.212(2) 0.680(3) 0.065(5) Uani 0.50 1 d P . .
F11 F -0.3462(18) -0.4029(14) 0.7555(11) 0.061(4) Uani 0.50 1 d P . .
F12 F -0.226(2) -0.276(3) 0.591(3) 0.066(4) Uani 0.50 1 d P . .
F10A F -0.382(2) -0.226(3) 0.703(3) 0.084(9) Uani 0.50 1 d P . .
F11A F -0.320(2) -0.408(2) 0.748(2) 0.112(8) Uani 0.50 1 d P . .
F12A F -0.245(3) -0.255(3) 0.573(3) 0.124(11) Uani 0.50 1 d P . .
O4 O -0.4096(2) -0.4355(3) 0.5805(3) 0.0373(8) Uani 1 1 d . . .
O1R O 0.0144(2) -0.1863(3) 0.0656(3) 0.0348(7) Uani 1 1 d . . .
N2R N -0.0292(3) -0.2680(4) 0.1764(3) 0.0350(9) Uani 1 1 d . . .
C3R C 0.0556(4) -0.3188(5) 0.2580(4) 0.0404(12) Uani 1 1 d . . .
C4R C 0.0157(4) -0.2816(5) 0.3632(4) 0.0519(14) Uani 1 1 d . . .
H4RA H 0.0192 -0.1903 0.3311 0.078 Uiso 1 1 calc R . .
H4RB H 0.0701 -0.3130 0.4166 0.078 Uiso 1 1 calc R . .
H4RC H -0.0675 -0.3178 0.4086 0.078 Uiso 1 1 calc R . .
C5R C 0.0509(4) -0.4611(5) 0.3016(4) 0.0541(14) Uani 1 1 d . . .
H5RA H 0.0754 -0.4802 0.2321 0.081 Uiso 1 1 calc R . .
H5RB H -0.0320 -0.4985 0.3470 0.081 Uiso 1 1 calc R . .
H5RC H 0.1061 -0.4953 0.3538 0.081 Uiso 1 1 calc R . .
C6R C 0.1839(4) -0.2589(5) 0.1843(4) 0.0525(14) Uani 1 1 d . . .
H6RA H 0.2093 -0.2836 0.1183 0.079 Uiso 1 1 calc R . .
H6RB H 0.2399 -0.2872 0.2363 0.079 Uiso 1 1 calc R . .
H6RC H 0.1848 -0.1677 0.1510 0.079 Uiso 1 1 calc R . .
C7R C -0.1550(4) -0.3062(4) 0.2128(4) 0.0328(10) Uani 1 1 d . B .
C8R C -0.2313(4) -0.3852(4) 0.3247(4) 0.0379(11) Uani 1 1 d . . .
H8RA H -0.2048 -0.4285 0.3960 0.045 Uiso 1 1 calc R . .
N9R N -0.3451(3) -0.3919(4) 0.3186(3) 0.0384(9) Uani 1 1 d . . .
N10R N -0.3422(3) -0.3170(4) 0.2013(3) 0.0376(9) Uani 1 1 d . B .
C11R C -0.4570(4) -0.3004(6) 0.1650(5) 0.0684(17) Uani 1 1 d . . .
H11A H -0.5016 -0.3837 0.1966 0.082 Uiso 1 1 calc R A 1
H11B H -0.5073 -0.2519 0.2026 0.082 Uiso 1 1 calc R A 1
C12A C -0.442(3) -0.237(4) 0.034(3) 0.199(17) Uani 0.50 1 d P B 1
H12E H -0.5146 -0.2569 0.0134 0.239 Uiso 0.50 1 calc PR B 1
H12D H -0.3704 -0.2633 -0.0080 0.239 Uiso 0.50 1 calc PR B 1
C13A C -0.4230(11) -0.0813(11) -0.0070(11) 0.073(4) Uani 0.50 1 d P B 1
H13A H -0.4597 -0.0642 0.0622 0.109 Uiso 0.50 1 calc PR B 1
H13B H -0.4621 -0.0362 -0.0723 0.109 Uiso 0.50 1 calc PR B 1
H13C H -0.3362 -0.0535 -0.0349 0.109 Uiso 0.50 1 calc PR B 1
C12B C -0.4547(15) -0.2331(16) 0.0377(13) 0.038(4) Uani 0.50 1 d P B 2
H12A H -0.3833 -0.1708 -0.0093 0.045 Uiso 0.50 1 calc PR B 2
H12B H -0.5303 -0.1931 0.0247 0.045 Uiso 0.50 1 calc PR B 2
C13B C -0.4446(17) -0.3495(16) 0.0140(14) 0.142(8) Uani 0.50 1 d P B 2
H14A H -0.4859 -0.4227 0.0874 0.213 Uiso 0.50 1 calc PR B 2
H14B H -0.3589 -0.3622 -0.0095 0.213 Uiso 0.50 1 calc PR B 2
H14C H -0.4826 -0.3381 -0.0510 0.213 Uiso 0.50 1 calc PR B 2
C14R C -0.2302(4) -0.2638(4) 0.1346(4) 0.0376(11) Uani 1 1 d . . .
H14X H -0.2070 -0.2086 0.0512 0.045 Uiso 1 1 calc R B .
C3S C -0.0542(7) -0.5151(7) 0.0466(7) 0.109(3) Uani 1 1 d . . .
H3SA H -0.0774 -0.4348 0.0479 0.131 Uiso 1 1 calc R . .
H3SB H -0.0309 -0.5641 0.1227 0.131 Uiso 1 1 calc R . .
C2S C -0.1644(7) -0.5801(7) 0.0561(7) 0.107(3) Uani 1 1 d . . .
H2SA H -0.1909 -0.5294 -0.0178 0.128 Uiso 1 1 calc R . .
H2SB H -0.1417 -0.6592 0.0520 0.128 Uiso 1 1 calc R . .
C1S C -0.2683(8) -0.6116(8) 0.1536(8) 0.157(4) Uani 1 1 d . . .
H1SA H -0.3345 -0.6485 0.1379 0.235 Uiso 1 1 calc R . .
H1SB H -0.2929 -0.5361 0.1629 0.235 Uiso 1 1 calc R . .
H1SC H -0.2495 -0.6721 0.2277 0.235 Uiso 1 1 calc R . .

loop_
_atom_site_aniso_label
_atom_site_aniso_U_11
_atom_site_aniso_U_22
_atom_site_aniso_U_33
_atom_site_aniso_U_23
_atom_site_aniso_U_13
_atom_site_aniso_U_12
Cu1 0.0254(4) 0.0380(6) 0.0403(5) -0.0217(4) -0.0090(3) 0.0012(4)
O1 0.0339(17) 0.048(2) 0.0492(19) -0.0271(17) -0.0155(15) 0.0077(16)
C1 0.039(3) 0.080(5) 0.069(4) -0.051(4) -0.021(3) 0.012(4)
F1 0.099(12) 0.071(8) 0.080(7) -0.030(6) -0.014(6) -0.045(7)
F2 0.124(17) 0.076(12) 0.22(2) -0.093(15) -0.143(17) 0.074(12)
F3 0.035(4) 0.087(7) 0.100(6) -0.084(6) -0.018(4) 0.021(5)
F1A 0.111(13) 0.30(2) 0.37(2) -0.31(2) -0.161(15) 0.134(12)
F2A 0.082(10) 0.23(2) 0.100(14) -0.109(17) 0.008(9) -0.078(15)
F3A 0.136(16) 0.103(10) 0.073(6) -0.033(6) -0.075(8) -0.001(9)
C2 0.042(3) 0.033(3) 0.046(3) -0.021(2) -0.020(2) 0.008(2)
C3 0.032(2) 0.046(3) 0.048(3) -0.032(3) -0.008(2) 0.003(2)
C4 0.028(2) 0.030(3) 0.040(3) -0.016(2) -0.005(2) 0.002(2)
C5 0.035(3) 0.061(4) 0.058(3) -0.040(3) -0.005(3) 0.001(3)
F4 0.0444(19) 0.110(3) 0.084(2) -0.036(2) -0.0266(17) 0.0280(19)
F5 0.0421(17) 0.098(3) 0.082(2) -0.067(2) -0.0040(15) 0.0075(17)
F6 0.0403(17) 0.076(3) 0.104(2) -0.059(2) 0.0122(16) -0.0173(17)
O2 0.0275(16) 0.040(2) 0.0452(18) -0.0269(16) -0.0040(14) -0.0018(15)
Cu2 0.0261(4) 0.0328(5) 0.0560(5) -0.0271(4) -0.0165(4) 0.0053(4)
O3 0.0275(16) 0.032(2) 0.0561(19) -0.0268(16) -0.0180(14) 0.0068(14)
C6 0.047(3) 0.042(4) 0.068(3) -0.035(3) -0.032(3) 0.024(3)
F7 0.109(3) 0.066(2) 0.147(3) -0.077(2) -0.093(2) 0.057(2)
F8 0.042(2) 0.104(3) 0.106(3) -0.041(2) -0.0211(18) 0.0377(19)
F9 0.088(2) 0.071(2) 0.073(2) -0.0433(18) -0.0497(18) 0.0439(19)
C7 0.028(2) 0.036(3) 0.041(3) -0.020(2) -0.010(2) 0.007(2)
C8 0.033(2) 0.042(3) 0.060(3) -0.035(3) -0.017(2) 0.009(2)
C9 0.026(2) 0.035(3) 0.050(3) -0.025(2) -0.006(2) -0.002(2)
C10 0.039(3) 0.053(4) 0.088(5) -0.051(4) -0.026(3) 0.010(3)
F10 0.089(11) 0.044(8) 0.112(11) -0.057(6) -0.075(9) 0.027(7)
F11 0.096(10) 0.040(8) 0.059(7) -0.011(6) -0.056(6) 0.003(7)
F12 0.024(6) 0.101(9) 0.109(9) -0.074(8) -0.028(6) 0.002(6)
F10A 0.069(10) 0.13(2) 0.137(17) -0.115(17) -0.062(8) 0.056(9)
F11A 0.119(12) 0.112(14) 0.221(18) -0.129(14) -0.145(13) 0.093(10)
F12A 0.043(11) 0.21(3) 0.153(18) -0.113(19) -0.024(10) -0.033(13)
O4 0.0270(16) 0.035(2) 0.063(2) -0.0304(17) -0.0189(15) 0.0061(15)
O1R 0.0335(17) 0.032(2) 0.0374(18) -0.0149(15) -0.0071(14) 0.0006(15)
N2R 0.027(2) 0.039(3) 0.043(2) -0.019(2) -0.0137(17) 0.0063(18)
C3R 0.028(2) 0.043(3) 0.051(3) -0.017(3) -0.019(2) 0.008(2)
C4R 0.047(3) 0.065(4) 0.047(3) -0.023(3) -0.021(2) 0.001(3)
C5R 0.036(3) 0.048(4) 0.077(4) -0.023(3) -0.022(3) 0.016(3)
C6R 0.031(3) 0.062(4) 0.063(3) -0.024(3) -0.016(2) 0.008(3)
C7R 0.023(2) 0.037(3) 0.045(3) -0.023(2) -0.010(2) 0.006(2)
C8R 0.032(3) 0.036(3) 0.047(3) -0.016(2) -0.016(2) 0.008(2)
N9R 0.030(2) 0.038(3) 0.050(2) -0.017(2) -0.0175(18) 0.0044(19)
N10R 0.028(2) 0.033(3) 0.052(2) -0.015(2) -0.0170(18) -0.0009(18)
C11R 0.035(3) 0.062(4) 0.088(4) -0.003(3) -0.037(3) -0.006(3)
C12A 0.067(16) 0.25(4) 0.21(3) 0.00(3) -0.09(2) -0.03(2)
C13A 0.060(8) 0.059(9) 0.091(9) -0.019(7) -0.034(7) -0.002(7)
C12B 0.047(9) 0.044(10) 0.039(8) -0.026(8) -0.027(7) 0.022(7)
C13B 0.23(2) 0.121(15) 0.105(12) -0.083(12) -0.021(12) -0.045(14)
C14R 0.033(3) 0.033(3) 0.046(3) -0.016(2) -0.010(2) -0.003(2)
C3S 0.110(7) 0.106(7) 0.141(8) -0.090(6) -0.016(5) 0.023(6)
C2S 0.119(7) 0.095(6) 0.118(6) -0.073(5) 0.001(5) 0.003(5)
C1S 0.153(9) 0.113(8) 0.205(10) -0.109(7) 0.032(8) -0.006(7)

loop_
_atom_type_symbol
_atom_type_description
_atom_type_scat_dispersion_real
_atom_type_scat_dispersion_imag
_atom_type_scat_source
C C 0.0033 0.0016 'International Tables Vol C Tables 4.2.6.8 and 6.1.1.4'
H H 0.0000 0.0000 'International Tables Vol C Tables 4.2.6.8 and 6.1.1.4'
N N 0.0061 0.0033 'International Tables Vol C Tables 4.2.6.8 and 6.1.1.4'
O O 0.0106 0.0060 'International Tables Vol C Tables 4.2.6.8 and 6.1.1.4'
F F 0.0171 0.0103 'International Tables Vol C Tables 4.2.6.8 and 6.1.1.4'
Cu Cu 0.3201 1.2651 'International Tables Vol C Tables 4.2.6.8 and 6.1.1.4'

loop_
_geom_angle_atom_site_label_1
_geom_angle_atom_site_label_2
_geom_angle_atom_site_label_3
_geom_angle
_geom_angle_site_symmetry_1
_geom_angle_site_symmetry_3
O2 Cu1 O2 180.0 . 2
O2 Cu1 O1R 85.62(12) . 2
O2 Cu1 O1R 94.38(12) 2 2
O2 Cu1 O1R 94.38(12) . .
O2 Cu1 O1R 85.62(12) 2 .
O1R Cu1 O1R 180.00(16) 2 .
O2 Cu1 O1 93.79(10) . 2
O2 Cu1 O1 86.21(10) 2 2
O1R Cu1 O1 97.62(11) 2 2
O1R Cu1 O1 82.38(11) . 2
O2 Cu1 O1 86.21(10) . .
O2 Cu1 O1 93.79(10) 2 .
O1R Cu1 O1 82.38(11) 2 .
O1R Cu1 O1 97.62(11) . .
O1 Cu1 O1 180.00(15) 2 .
C2 O1 Cu1 119.9(3) . .
F1A C1 F2 114.2(15) . .
F1A C1 F2A 116.3(14) . .
F2 C1 F2A 71.2(12) . .
F1A C1 F3A 96.8(16) . .
F2 C1 F3A 30.2(15) . .
F2A C1 F3A 101.0(12) . .
F1A C1 F1 89.9(16) . .
F2 C1 F1 107.1(14) . .
F2A C1 F1 38.2(13) . .
F3A C1 F1 134.1(10) . .
F1A C1 F3 4.8(15) . .
F2 C1 F3 115.0(12) . .
F2A C1 F3 121.2(12) . .
F3A C1 F3 95.5(11) . .
F1 C1 F3 94.1(9) . .
F1A C1 C2 117.8(10) . .
F2 C1 C2 114.9(9) . .
F2A C1 C2 114.0(8) . .
F3A C1 C2 107.2(9) . .
F1 C1 C2 109.4(8) . .
F3 C1 C2 114.0(7) . .
F2A F1 C1 63(2) . .
F2A F1 F1A 93(3) . .
C1 F1 F1A 38.6(9) . .
F3A F2 C1 86(3) . .
F3A F2 F2A 140(3) . .
C1 F2 F2A 55.3(10) . .
C1 F1A F1 51.5(10) . .
F1 F2A C1 78(3) . .
F1 F2A F2 128(3) . .
C1 F2A F2 53.5(10) . .
F2 F3A C1 64(2) . .
O1 C2 C3 128.0(4) . .
O1 C2 C1 115.3(4) . .
C3 C2 C1 116.7(4) . .
C4 C3 C2 122.6(4) . .
C4 C3 H3A 118.7 . .
C2 C3 H3A 118.7 . .
O2 C4 C3 130.7(4) . .
O2 C4 C5 111.5(3) . .
C3 C4 C5 117.8(3) . .
F4 C5 F5 107.6(4) . .
F4 C5 F6 107.3(4) . .
F5 C5 F6 106.5(4) . .
F4 C5 C4 111.1(4) . .
F5 C5 C4 114.0(4) . .
F6 C5 C4 110.1(4) . .
C4 O2 Cu1 128.8(2) . .
O3 Cu2 O3 180.0 2_446 .
O3 Cu2 O4 92.93(11) 2_446 2_446
O3 Cu2 O4 87.07(11) . 2_446
O3 Cu2 O4 87.07(11) 2_446 .
O3 Cu2 O4 92.93(11) . .
O4 Cu2 O4 180.0 2_446 .
O3 Cu2 N9R 92.07(12) 2_446 2_446
O3 Cu2 N9R 87.93(12) . 2_446
O4 Cu2 N9R 87.90(11) 2_446 2_446
O4 Cu2 N9R 92.10(11) . 2_446
O3 Cu2 N9R 87.93(12) 2_446 .
O3 Cu2 N9R 92.07(12) . .
O4 Cu2 N9R 92.10(11) 2_446 .
O4 Cu2 N9R 87.90(11) . .
N9R Cu2 N9R 180.00(14) 2_446 .
C7 O3 Cu2 124.7(3) . .
F9 C6 F8 106.2(4) . .
F9 C6 F7 106.9(4) . .
F8 C6 F7 106.5(4) . .
F9 C6 C7 111.9(3) . .
F8 C6 C7 110.7(4) . .
F7 C6 C7 114.2(4) . .
O3 C7 C8 127.5(4) . .
O3 C7 C6 113.8(3) . .
C8 C7 C6 118.7(4) . .
C9 C8 C7 122.5(4) . .
C9 C8 H8A 118.7 . .
C7 C8 H8A 118.7 . .
O4 C9 C8 129.1(4) . .
O4 C9 C10 112.2(4) . .
C8 C9 C10 118.8(4) . .
F11A C10 F10A 105.6(19) . .
F11A C10 F10 116.7(19) . .
F10A C10 F10 11(3) . .
F11A C10 F12 94.0(17) . .
F10A C10 F12 111.9(15) . .
F10 C10 F12 107.3(15) . .
F11A C10 F11 13.0(18) . .
F10A C10 F11 98.4(19) . .
F10 C10 F11 109.7(18) . .
F12 C10 F11 106.9(16) . .
F11A C10 F12A 109.5(17) . .
F10A C10 F12A 107.9(18) . .
F10 C10 F12A 100.9(19) . .
F12 C10 F12A 16(3) . .
F11 C10 F12A 122.4(18) . .
F11A C10 C9 114.7(10) . .
F10A C10 C9 115.2(13) . .
F10 C10 C9 109.7(13) . .
F12 C10 C9 113.4(10) . .
F11 C10 C9 109.8(9) . .
F12A C10 C9 103.7(13) . .
C10 F10 F10A 90(9) . .
C10 F10 F12A 39.4(13) . .
F10A F10 F12A 114(10) . .
F11A F11 F10A 117(7) . .
F11A F11 C10 96(6) . .
F10A F11 C10 41.7(12) . .
F12A F12 F11A 114(10) . .
F12A F12 C10 72(10) . .
F11A F12 C10 42.7(12) . .
F11 F10A C10 39.9(10) . .
F11 F10A F10 119(10) . .
C10 F10A F10 79(9) . .
F11 F11A C10 71(6) . .
F11 F11A F12 113(7) . .
C10 F11A F12 43.3(10) . .
F12 F12A C10 93(10) . .
F12 F12A F10 109(10) . .
C10 F12A F10 39.7(11) . .
C9 O4 Cu2 123.3(3) . .
N2R O1R Cu1 125.8(2) . .
O1R N2R C7R 116.9(3) . .
O1R N2R C3R 119.2(3) . .
C7R N2R C3R 123.9(4) . .
N2R C3R C6R 108.0(4) . .
N2R C3R C5R 108.4(3) . .
C6R C3R C5R 109.9(4) . .
N2R C3R C4R 108.3(4) . .
C6R C3R C4R 109.7(4) . .
C5R C3R C4R 112.3(4) . .
C3R C4R H4RA 109.5 . .
C3R C4R H4RB 109.5 . .
H4RA C4R H4RB 109.5 . .
C3R C4R H4RC 109.5 . .
H4RA C4R H4RC 109.5 . .
H4RB C4R H4RC 109.5 . .
C3R C5R H5RA 109.5 . .
C3R C5R H5RB 109.5 . .
H5RA C5R H5RB 109.5 . .
C3R C5R H5RC 109.5 . .
H5RA C5R H5RC 109.5 . .
H5RB C5R H5RC 109.5 . .
C3R C6R H6RA 109.5 . .
C3R C6R H6RB 109.5 . .
H6RA C6R H6RB 109.5 . .
C3R C6R H6RC 109.5 . .
H6RA C6R H6RC 109.5 . .
H6RB C6R H6RC 109.5 . .
C14R C7R C8R 105.2(4) . .
C14R C7R N2R 123.0(4) . .
C8R C7R N2R 131.7(4) . .
N9R C8R C7R 111.4(4) . .
N9R C8R H8RA 124.3 . .
C7R C8R H8RA 124.3 . .
C8R N9R N10R 104.8(4) . .
C8R N9R Cu2 119.0(3) . .
N10R N9R Cu2 135.6(3) . .
C14R N10R N9R 112.6(3) . .
C14R N10R C11R 128.9(4) . .
N9R N10R C11R 118.5(4) . .
C12A C11R C12B 5.9(16) . .
C12A C11R N10R 114.2(11) . .
C12B C11R N10R 119.5(7) . .
C12A C11R H11A 108.7 . .
C12B C11R H11A 107.9 . .
N10R C11R H11A 108.7 . .
C12A C11R H11B 108.7 . .
C12B C11R H11B 103.8 . .
N10R C11R H11B 108.7 . .
H11A C11R H11B 107.6 . .
C11R C12A C13A 107(2) . .
C11R C12A H12E 110.3 . .
C13A C12A H12E 110.3 . .
C11R C12A H12D 110.3 . .
C13A C12A H12D 110.3 . .
H12E C12A H12D 108.5 . .
C12A C13A H13A 109.5 . .
C12A C13A H13B 109.5 . .
H13A C13A H13B 109.5 . .
C12A C13A H13C 109.5 . .
H13A C13A H13C 109.5 . .
H13B C13A H13C 109.5 . .
C11R C12B C13B 94.8(12) . .
C11R C12B H12A 112.8 . .
C13B C12B H12A 112.8 . .
C11R C12B H12B 112.8 . .
C13B C12B H12B 112.8 . .
H12A C12B H12B 110.2 . .
C12B C13B H14A 109.5 . .
C12B C13B H14B 109.5 . .
H14A C13B H14B 109.5 . .
C12B C13B H14C 109.5 . .
H14A C13B H14C 109.5 . .
H14B C13B H14C 109.5 . .
N10R C14R C7R 106.0(4) . .
N10R C14R H14X 127.0 . .
C7R C14R H14X 127.0 . .
C3S C3S C2S 125.9(8) 2_545 .
C3S C3S H3SA 105.8 2_545 .
C2S C3S H3SA 105.8 . .
C3S C3S H3SB 105.8 2_545 .
C2S C3S H3SB 105.8 . .
H3SA C3S H3SB 106.2 . .
C1S C2S C3S 123.4(7) . .
C1S C2S H2SA 106.5 . .
C3S C2S H2SA 106.5 . .
C1S C2S H2SB 106.5 . .
C3S C2S H2SB 106.5 . .
H2SA C2S H2SB 106.5 . .
C2S C1S H1SA 109.5 . .
C2S C1S H1SB 109.5 . .
H1SA C1S H1SB 109.5 . .
C2S C1S H1SC 109.5 . .
H1SA C1S H1SC 109.5 . .
H1SB C1S H1SC 109.5 . .

loop_
_geom_bond_atom_site_label_1
_geom_bond_atom_site_label_2
_geom_bond_distance
_geom_bond_site_symmetry_2
Cu1 O2 1.934(3) .
Cu1 O2 1.934(3) 2
Cu1 O1R 2.024(3) 2
Cu1 O1R 2.024(3) .
Cu1 O1 2.321(3) 2
Cu1 O1 2.321(3) .
O1 C2 1.242(5) .
C1 F1A 1.098(17) .
C1 F2 1.230(16) .
C1 F2A 1.258(18) .
C1 F3A 1.368(19) .
C1 F1 1.378(19) .
C1 F3 1.434(14) .
C1 C2 1.534(6) .
F1 F2A 0.87(3) .
F1 F1A 1.76(3) .
F2 F3A 0.69(3) .
F2 F2A 1.45(3) .
C2 C3 1.425(6) .
C3 C4 1.376(5) .
C3 H3A 0.9500 .
C4 O2 1.265(4) .
C4 C5 1.548(6) .
C5 F4 1.320(6) .
C5 F5 1.329(4) .
C5 F6 1.333(5) .
Cu2 O3 1.968(3) 2_446
Cu2 O3 1.968(3) .
Cu2 O4 1.974(2) 2_446
Cu2 O4 1.974(2) .
Cu2 N9R 2.386(4) 2_446
Cu2 N9R 2.386(4) .
O3 C7 1.259(4) .
C6 F9 1.327(5) .
C6 F8 1.328(5) .
C6 F7 1.335(5) .
C6 C7 1.513(6) .
C7 C8 1.405(5) .
C8 C9 1.376(6) .
C8 H8A 0.9500 .
C9 O4 1.269(5) .
C9 C10 1.550(6) .
C10 F11A 1.35(2) .
C10 F10A 1.33(2) .
C10 F10 1.31(2) .
C10 F12 1.37(3) .
C10 F11 1.281(14) .
C10 F12A 1.30(4) .
F10 F10A 0.26(7) .
F10 F12A 2.01(4) .
F11 F11A 0.31(4) .
F11 F10A 1.98(3) .
F12 F12A 0.37(6) .
F12 F11A 1.99(4) .
O1R N2R 1.299(4) .
N2R C7R 1.416(5) .
N2R C3R 1.516(5) .
C3R C6R 1.530(6) .
C3R C5R 1.535(6) .
C3R C4R 1.546(6) .
C4R H4RA 0.9800 .
C4R H4RB 0.9800 .
C4R H4RC 0.9800 .
C5R H5RA 0.9800 .
C5R H5RB 0.9800 .
C5R H5RC 0.9800 .
C6R H6RA 0.9800 .
C6R H6RB 0.9800 .
C6R H6RC 0.9800 .
C7R C14R 1.392(6) .
C7R C8R 1.400(6) .
C8R N9R 1.325(5) .
C8R H8RA 0.9500 .
N9R N10R 1.363(5) .
N10R C14R 1.344(5) .
N10R C11R 1.472(5) .
C11R C12A 1.47(3) .
C11R C12B 1.459(17) .
C11R H11A 0.9900 .
C11R H11B 0.9900 .
C12A C13A 1.69(4) .
C12A H12E 0.9900 .
C12A H12D 0.9900 .
C13A H13A 0.9800 .
C13A H13B 0.9800 .
C13A H13C 0.9800 .
C12B C13B 1.53(2) .
C12B H12A 0.9900 .
C12B H12B 0.9900 .
C13B H14A 0.9800 .
C13B H14B 0.9800 .
C13B H14C 0.9800 .
C14R H14X 0.9500 .
C3S C3S 1.419(13) 2_545
C3S C2S 1.441(9) .
C3S H3SA 0.9900 .
C3S H3SB 0.9900 .
C2S C1S 1.413(9) .
C2S H2SA 0.9900 .
C2S H2SB 0.9900 .
C1S H1SA 0.9800 .
C1S H1SB 0.9800 .
C1S H1SC 0.9800 .
